data_2200491
loop_
_publ_author_name
'Blake, Alexander J.'
'Osborne, Anthony G.'
'Hollands, R. E.'

_publ_section_title
;
 Acetyl(2,2'-bipyridine)chloro(1,1'-dichloroferrocen-2-yl)methylplatinum(IV)
;
_journal_issue 7
_journal_name_full 'Acta Crystallographica Section E'
_journal_page_first m313
_journal_page_last m314
_journal_paper_doi 10.1107/S1600536801009862
_journal_volume 57
_journal_year 2001
_chemical_formula_iupac '[Pt (C H3) (C2 H3 O) (C10 H7 Cl2 Fe) Cl (C10 H8 N2)]'
_chemical_formula_moiety 'C23 H21 Cl3 Fe N2 O Pt'
_chemical_formula_sum 'C23 H21 Cl3 Fe N2 O Pt'
_chemical_formula_weight 698.71
_chemical_name_systematic
;
?
;
_space_group_IT_number 14
_symmetry_cell_setting monoclinic
_symmetry_space_group_name_Hall '-P 2yab'
_symmetry_space_group_name_H-M 'P 1 21/a 1'
_audit_creation_method SHELXL-97
_cell_angle_alpha 90.00
_cell_angle_beta 100.850(10)
_cell_angle_gamma 90.00
_cell_formula_units_Z 4
_cell_length_a 10.0991(11)
_cell_length_b 14.1486(15)
_cell_length_c 16.205(3)
_cell_measurement_reflns_used 80
_cell_measurement_temperature 298(2)
_cell_measurement_theta_max 16
_cell_measurement_theta_min 15
_cell_volume 2274.1(6)
_computing_cell_refinement DIF4
_computing_data_collection 'DIF4 (Stoe & Cie, 1987)'
_computing_data_reduction 'REDU4 (Stoe & Cie, 1987)'
_computing_molecular_graphics 'PLATON (Spek, 2001)'
_computing_publication_material 'SHELXL97 and PLATON'
_computing_structure_refinement 'SHELXL97 (Sheldrick, 1997)'
_computing_structure_solution 'SHELXS86 (Sheldrick, 1990)'
_diffrn_ambient_temperature 298(2)
_diffrn_measured_fraction_theta_full .994
_diffrn_measured_fraction_theta_max .994
_diffrn_measurement_device_type 'Stoe Stadi-4 four-circle'
_diffrn_measurement_method \w/2\q
_diffrn_radiation_monochromator graphite
_diffrn_radiation_source 'fine-focus sealed tube'
_diffrn_radiation_type MoK\a
_diffrn_radiation_wavelength .71073
_diffrn_reflns_av_R_equivalents .016
_diffrn_reflns_av_sigmaI/netI .074
_diffrn_reflns_limit_h_max 13
_diffrn_reflns_limit_h_min -14
_diffrn_reflns_limit_k_max 19
_diffrn_reflns_limit_k_min 0
_diffrn_reflns_limit_l_max 22
_diffrn_reflns_limit_l_min 0
_diffrn_reflns_number 7096
_diffrn_reflns_theta_full 26.00
_diffrn_reflns_theta_max 26.00
_diffrn_reflns_theta_min 1.93
_diffrn_standards_decay_% 5.0
_diffrn_standards_interval_time 60
_diffrn_standards_number 3
_exptl_absorpt_coefficient_mu 7.154
_exptl_absorpt_correction_T_max .124
_exptl_absorpt_correction_T_min .034
_exptl_absorpt_correction_type psi-scan
_exptl_absorpt_process_details 'North et al., 1968'
_exptl_crystal_colour orange
_exptl_crystal_density_diffrn 2.041
_exptl_crystal_density_meas ?
_exptl_crystal_density_method 'not measured'
_exptl_crystal_description plate
_exptl_crystal_F_000 1344
_exptl_crystal_size_max .33
_exptl_crystal_size_mid .33
_exptl_crystal_size_min .10
_refine_diff_density_max 1.52
_refine_diff_density_min -1.54
_refine_ls_extinction_method none
_refine_ls_goodness_of_fit_ref 1.035
_refine_ls_hydrogen_treatment 'see text'
_refine_ls_matrix_type full
_refine_ls_number_parameters 282
_refine_ls_number_reflns 4453
_refine_ls_number_restraints 175
_refine_ls_restrained_S_all 1.018
_refine_ls_R_factor_all .0936
_refine_ls_R_factor_gt .0544
_refine_ls_shift/su_max .002
_refine_ls_shift/su_mean .000
_refine_ls_structure_factor_coef Fsqd
_refine_ls_weighting_details 'calc w = 1/[\s^2^(Fo^2^)+(0.075P)^2^+3.92P] where P = (Fo^2^+2Fc^2^)/3'
_refine_ls_weighting_scheme calc
_refine_ls_wR_factor_ref .135
_reflns_number_gt 3164
_reflns_number_total 4453
_reflns_threshold_expression I>2\s(I)
_cod_data_source_file na6087.cif
_cod_data_source_block I
_cod_depositor_comments
;
The following automatic conversions were performed:

'_exptl_crystal_density_meas' value 'not measured' was changed to '?'
- the value is perceived as not measured.

Automatic conversion script
Id: cif_fix_values 3008 2015-01-20 13:52:24Z robertas 
;
_cod_original_cell_volume 2274.1(5)
_cod_original_sg_symbol_H-M 'P 21/a'
_cod_database_code 2200491
_cod_database_fobs_code 2200491

loop_
_symmetry_equiv_pos_as_xyz
'x, y, z'
'x+1/2, -y+1/2, z'
'-x, -y, -z'
'-x-1/2, y-1/2, -z'

loop_
_atom_site_label
_atom_site_fract_x
_atom_site_fract_y
_atom_site_fract_z
_atom_site_U_iso_or_equiv
_atom_site_adp_type
_atom_site_calc_flag
_atom_site_refinement_flags
_atom_site_occupancy
_atom_site_disorder_assembly
_atom_site_disorder_group
_atom_site_type_symbol
Pt .18726(4) .04385(3) .29401(3) .03735(14) Uani d U 1 . . Pt
C1A .1835(12) .1795(8) .2550(8) .053(2) Uani d U 1 . . C
O1A .2650(11) .2339(6) .2924(6) .073(2) Uani d U 1 . . O
C2A .0775(14) .2117(12) .1824(11) .088(4) Uani d U 1 . . C
H2A1 .0895 .2778 .1724 .132 Uiso calc R 1 . . H
H2A2 -.0103 .2015 .1954 .132 Uiso calc R 1 . . H
H2A3 .0858 .1764 .1330 .132 Uiso calc R 1 . . H
Cl3 .2014(3) -.1192(2) .35458(18) .0515(6) Uani d U 1 . . Cl
C1M -.0213(10) .0302(10) .2658(9) .067(3) Uani d U 1 . . C
H1M1 -.0496 .0192 .2067 .100 Uiso calc R 1 . . H
H1M2 -.0623 .0872 .2812 .100 Uiso calc R 1 . . H
H1M3 -.0484 -.0220 .2966 .100 Uiso calc R 1 . . H
N1 .1892(10) .0925(6) .4193(6) .0536(18) Uani d DU 1 . . N
C11 .0818(14) .0999(7) .4548(9) .068(3) Uani d DU 1 . . C
H11 -.0022 .0840 .4236 .082 Uiso calc R 1 . . H
C12 .0905(19) .1303(8) .5366(10) .091(4) Uani d DU 1 . . C
H12 .0137 .1350 .5604 .109 Uiso calc R 1 . . H
C13 .220(2) .1545(8) .5838(9) .094(5) Uani d DU 1 . . C
H13 .2306 .1752 .6391 .113 Uiso calc R 1 . . H
C14 .3258(18) .1459(8) .5445(9) .086(4) Uani d DU 1 . . C
H14 .4112 .1618 .5737 .104 Uiso calc R 1 . . H
C15 .3128(13) .1145(6) .4627(7) .052(2) Uani d DU 1 . . C
N2 .3975(8) .0639(5) .3421(6) .0409(16) Uani d DU 1 . . N
C16 .4273(11) .0988(6) .4202(7) .045(2) Uani d DU 1 . . C
C17 .5595(12) .1216(7) .4561(9) .067(3) Uani d DU 1 . . C
H17 .5788 .1459 .5104 .080 Uiso calc R 1 . . H
C18 .6600(12) .1089(7) .4130(9) .066(3) Uani d DU 1 . . C
H18 .7484 .1239 .4373 .079 Uiso calc R 1 . . H
C19 .6298(11) .0732(7) .3320(8) .056(3) Uani d DU 1 . . C
H19 .6968 .0645 .3005 .067 Uiso calc R 1 . . H
C20 .4974(10) .0512(7) .2998(7) .049(2) Uani d DU 1 . . C
H20 .4766 .0261 .2458 .059 Uiso calc R 1 . . H
Fe .29052(14) -.10960(11) .12200(10) .0397(3) Uani d U 1 . . Fe
C1 .2352(8) .0272(7) .1071(6) .0381(14) Uani d DU 1 . . C
C2 .1858(8) -.0074(7) .1770(6) .0355(13) Uani d DU 1 . . C
C3 .1010(8) -.0836(7) .1407(7) .0439(16) Uani d DU 1 . . C
H3 .0519 -.1221 .1704 .053 Uiso calc R 1 . . H
C4 .1015(10) -.0925(8) .0555(7) .0541(19) Uani d DU 1 . . C
H4 .0538 -.1373 .0198 .065 Uiso calc R 1 . . H
C5 .1849(10) -.0235(8) .0326(7) .0513(17) Uani d DU 1 . . C
H5 .2039 -.0128 -.0206 .062 Uiso calc R 1 . . H
Cl1 .3400(3) .1265(2) .1071(2) .0570(7) Uani d U 1 . . Cl
C6 .4905(11) -.1338(9) .1382(8) .060(2) Uani d DU 1 . . C
C7 .4435(10) -.1675(8) .2080(8) .0542(18) Uani d DU 1 . . C
H7 .4712 -.1486 .2636 .065 Uiso calc R 1 . . H
C8 .3451(12) -.2361(8) .1773(9) .062(2) Uani d DU 1 . . C
H8 .2958 -.2711 .2096 .074 Uiso calc R 1 . . H
C9 .3342(13) -.2429(9) .0903(9) .069(2) Uani d DU 1 . . C
H9 .2762 -.2830 .0550 .082 Uiso calc R 1 . . H
C10 .4254(12) -.1788(9) .0647(9) .069(2) Uani d DU 1 . . C
H10 .4395 -.1686 .0103 .083 Uiso calc R 1 . . H
Cl2 .6232(4) -.0523(3) .1395(3) .0909(13) Uani d U 1 . . Cl

loop_
_atom_site_aniso_label
_atom_site_aniso_U_11
_atom_site_aniso_U_22
_atom_site_aniso_U_33
_atom_site_aniso_U_12
_atom_site_aniso_U_13
_atom_site_aniso_U_23
Pt .0374(2) .0366(2) .0392(2) .00248(18) .01026(14) -.0022(2)
C1A .063(5) .042(3) .055(6) .019(3) .018(4) .003(3)
O1A .113(7) .034(4) .073(7) .002(4) .021(5) -.003(4)
C2A .078(9) .087(10) .096(11) .048(7) .010(5) .032(7)
Cl3 .0677(16) .0420(15) .0442(17) -.0060(12) .0090(13) .0049(12)
C1M .030(3) .095(8) .077(7) .009(4) .015(3) -.001(6)
N1 .067(4) .050(4) .049(4) .003(4) .025(3) -.006(4)
C11 .087(5) .066(9) .065(7) .009(7) .046(5) .001(6)
C12 .158(9) .051(8) .087(9) -.013(9) .082(8) -.018(8)
C13 .190(12) .060(9) .045(7) -.017(10) .055(7) -.010(7)
C14 .149(9) .065(9) .050(6) -.042(9) .031(6) -.025(7)
C15 .085(4) .037(6) .036(4) -.012(5) .016(4) -.001(4)
N2 .039(3) .029(4) .052(4) -.002(3) .001(2) -.014(3)
C16 .057(3) .032(6) .041(5) -.005(4) -.003(3) -.001(4)
C17 .066(4) .068(9) .054(7) -.014(6) -.018(4) -.005(6)
C18 .048(5) .054(8) .085(8) -.019(5) -.016(5) -.006(6)
C19 .039(4) .053(7) .070(7) -.003(5) -.003(4) .012(5)
C20 .043(3) .067(8) .036(5) -.004(5) .001(3) .008(5)
Fe .0440(7) .0402(8) .0338(8) .0023(6) .0044(6) -.0031(6)
C1 .038(4) .041(2) .034(3) .001(2) .002(3) .003(3)
C2 .029(4) .040(3) .036(3) -.001(2) .002(3) .000(2)
C3 .037(3) .045(5) .047(4) -.009(3) .001(3) -.001(3)
C4 .053(3) .057(5) .043(4) -.008(3) -.014(3) -.005(4)
C5 .062(5) .056(5) .031(3) .002(3) -.002(3) .003(3)
Cl1 .0698(18) .0477(16) .0535(19) -.0123(13) .0113(14) .0108(14)
C6 .051(3) .064(6) .066(6) .016(3) .017(3) -.008(4)
C7 .051(4) .054(6) .055(4) .017(3) .001(3) -.001(3)
C8 .080(6) .039(4) .062(5) .008(3) .004(5) .003(4)
C9 .089(6) .048(4) .066(6) .011(3) .008(5) -.017(4)
C10 .083(5) .067(6) .062(5) .017(3) .027(4) -.017(4)
Cl2 .0580(18) .105(3) .120(3) -.0061(19) .045(2) -.020(3)

loop_
_atom_type_symbol
_atom_type_description
_atom_type_scat_dispersion_real
_atom_type_scat_dispersion_imag
_atom_type_scat_source
C C .0033 .0016 'International Tables Vol C Tables 4.2.6.8 and 6.1.1.4'
H H .0000 .0000 'International Tables Vol C Tables 4.2.6.8 and 6.1.1.4'
N N .0061 .0033 'International Tables Vol C Tables 4.2.6.8 and 6.1.1.4'
O O .0106 .0060 'International Tables Vol C Tables 4.2.6.8 and 6.1.1.4'
Cl Cl .1484 .1585 'International Tables Vol C Tables 4.2.6.8 and 6.1.1.4'
Fe Fe .3463 .8444 'International Tables Vol C Tables 4.2.6.8 and 6.1.1.4'
Pt Pt -1.7033 8.3905 'International Tables Vol C Tables 4.2.6.8 and 6.1.1.4'

loop_
_geom_angle_atom_site_label_1
_geom_angle_atom_site_label_2
_geom_angle_atom_site_label_3
_geom_angle
C1A Pt C2 92.9(4)
C1A Pt C1M 93.5(5)
C2 Pt C1M 86.1(4)
C1A Pt N2 87.0(4)
C2 Pt N2 102.7(3)
C1M Pt N2 171.1(4)
C1A Pt N1 89.3(4)
C2 Pt N1 177.8(3)
C1M Pt N1 93.8(5)
N2 Pt N1 77.3(4)
C1A Pt Cl3 175.1(4)
C2 Pt Cl3 91.6(3)
C1M Pt Cl3 88.9(4)
N2 Pt Cl3 90.0(2)
N1 Pt Cl3 86.2(2)
O1A C1A C2A 121.1(13)
O1A C1A Pt 118.7(10)
C2A C1A Pt 120.1(11)
C1A C2A H2A1 109.5
C1A C2A H2A2 109.5
H2A1 C2A H2A2 109.5
C1A C2A H2A3 109.5
H2A1 C2A H2A3 109.5
H2A2 C2A H2A3 109.5
Pt C1M H1M1 109.5
Pt C1M H1M2 109.5
H1M1 C1M H1M2 109.5
Pt C1M H1M3 109.5
H1M1 C1M H1M3 109.5
H1M2 C1M H1M3 109.5
C11 N1 C15 120.5(12)
C11 N1 Pt 125.2(10)
C15 N1 Pt 114.3(7)
N1 C11 C12 122.2(15)
N1 C11 H11 118.9
C12 C11 H11 118.9
C11 C12 C13 118.4(13)
C11 C12 H12 120.8
C13 C12 H12 120.8
C14 C13 C12 117.0(14)
C14 C13 H13 121.5
C12 C13 H13 121.5
C13 C14 C15 122.7(16)
C13 C14 H14 118.6
C15 C14 H14 118.6
N1 C15 C14 119.1(12)
N1 C15 C16 116.9(10)
C14 C15 C16 123.9(12)
C20 N2 C16 118.6(9)
C20 N2 Pt 126.2(7)
C16 N2 Pt 115.1(7)
N2 C16 C17 120.6(11)
N2 C16 C15 116.2(10)
C17 C16 C15 123.2(12)
C18 C17 C16 120.7(13)
C18 C17 H17 119.7
C16 C17 H17 119.7
C17 C18 C19 119.1(11)
C17 C18 H18 120.4
C19 C18 H18 120.4
C20 C19 C18 117.8(12)
C20 C19 H19 121.1
C18 C19 H19 121.1
N2 C20 C19 123.3(11)
N2 C20 H20 118.4
C19 C20 H20 118.4
C2 C1 C5 112.7(9)
C2 C1 Cl1 125.6(8)
C5 C1 Cl1 121.7(8)
C1 C2 C3 101.9(9)
C1 C2 Pt 133.3(7)
C3 C2 Pt 123.5(7)
C4 C3 C2 111.3(9)
C4 C3 H3 124.4
C2 C3 H3 124.4
C5 C4 C3 108.6(10)
C5 C4 H4 125.7
C3 C4 H4 125.7
C4 C5 C1 105.5(10)
C4 C5 H5 127.3
C1 C5 H5 127.3
C7 C6 C10 111.0(12)
C7 C6 Cl2 126.1(11)
C10 C6 Cl2 122.7(10)
C6 C7 C8 105.9(12)
C6 C7 H7 127.1
C8 C7 H7 127.1
C9 C8 C7 108.7(13)
C9 C8 H8 125.7
C7 C8 H8 125.7
C8 C9 C10 108.7(13)
C8 C9 H9 125.6
C10 C9 H9 125.6
C6 C10 C9 105.7(12)
C6 C10 H10 127.1
C9 C10 H10 127.1

loop_
_geom_bond_atom_site_label_1
_geom_bond_atom_site_label_2
_geom_bond_site_symmetry_2
_geom_bond_distance
_geom_bond_publ_flag
Pt C1A . 2.018(12) ?
Pt C1M . 2.079(11) ?
Pt C2 . 2.027(10) ?
Pt N1 . 2.140(10) ?
Pt N2 . 2.138(8) ?
Pt Cl3 . 2.501(3) ?
C1A O1A . 1.204(15) ?
C1A C2A . 1.505(18) ?
C2A H2A1 . .9600 ?
C2A H2A2 . .9600 ?
C2A H2A3 . .9600 ?
C1M H1M1 . .9600 ?
C1M H1M2 . .9600 ?
C1M H1M3 . .9600 ?
N1 C11 . 1.324(14) ?
N1 C15 . 1.349(15) ?
C11 C12 . 1.38(2) ?
C11 H11 . .9300 ?
C12 C13 . 1.42(2) ?
C12 H12 . .9300 ?
C13 C14 . 1.35(2) ?
C13 H13 . .9300 ?
C14 C15 . 1.380(17) ?
C14 H14 . .9300 ?
C15 C16 . 1.470(16) ?
N2 C20 . 1.335(13) ?
N2 C16 . 1.339(14) ?
C16 C17 . 1.390(15) ?
C17 C18 . 1.347(19) ?
C17 H17 . .9300 ?
C18 C19 . 1.386(19) ?
C18 H18 . .9300 ?
C19 C20 . 1.376(15) ?
C19 H19 . .9300 ?
C20 H20 . .9300 ?
Fe C1 . 2.017(9) ?
Fe C2 . 2.088(9) ?
Fe C3 . 2.028(9) ?
Fe C4 . 2.022(9) ?
Fe C5 . 2.035(10) ?
Fe C6 . 2.016(10) ?
Fe C7 . 2.047(10) ?
Fe C8 . 2.032(11) ?
Fe C9 . 2.025(11) ?
Fe C10 . 2.038(10) ?
C1 C2 . 1.409(13) ?
C1 C5 . 1.414(15) ?
C1 Cl1 . 1.758(10) ?
C2 C3 . 1.432(14) ?
C3 C4 . 1.387(16) ?
C3 H3 . .9300 ?
C4 C5 . 1.385(16) ?
C4 H4 . .9300 ?
C5 H5 . .9300 ?
C6 C7 . 1.391(17) ?
C6 C10 . 1.401(19) ?
C6 Cl2 . 1.766(14) ?
C7 C8 . 1.412(17) ?
C7 H7 . .9300 ?
C8 C9 . 1.397(19) ?
C8 H8 . .9300 ?
C9 C10 . 1.409(19) ?
C9 H9 . .9300 ?
C10 H10 . .9300 ?
